data_7209107
loop_
_publ_author_name
'Vangala, Venu R.'
'Chow, Pui Shan'
'Tan, Reginald B. H.'

_publ_section_title
;
 The solvates and salt of antibiotic agent, nitrofurantoin: structural,
 thermochemical and desolvation studies
;
_journal_issue 5
_journal_name_full CrystEngComm
_journal_page_first 878
_journal_paper_doi 10.1039/c2ce26575c
_journal_volume 15
_journal_year 2013
_chemical_formula_sum 'C13 H11 N5 O5'
_chemical_formula_weight 317.27
_chemical_name_systematic Nitrofurantoin-pyridine(1:1)
_space_group_IT_number 2
_symmetry_cell_setting triclinic
_symmetry_space_group_name_Hall '-P 1'
_symmetry_space_group_name_H-M 'P -1'
_atom_sites_solution_hydrogens geom
_atom_sites_solution_primary direct
_atom_sites_solution_secondary difmap
_audit_creation_method SHELXL-97
_cell_angle_alpha 111.01(3)
_cell_angle_beta 96.22(3)
_cell_angle_gamma 91.11(3)
_cell_formula_units_Z 4
_cell_length_a 8.3012(17)
_cell_length_b 12.940(3)
_cell_length_c 14.208(3)
_cell_measurement_reflns_used 3563
_cell_measurement_temperature 110(2)
_cell_measurement_theta_max 31.0943
_cell_measurement_theta_min 2.4730
_cell_volume 1413.5(6)
_computing_cell_refinement 'CrystalClear (Rigaku Inc., 2007)'
_computing_data_collection 'CrystalClear (Rigaku Inc., 2007)'
_computing_data_reduction 'CrystalClear (Rigaku Inc., 2007)'
_computing_structure_refinement 'SHELXL-97 (Sheldrick, 1997)'
_computing_structure_solution 'SHELXS-97 (Sheldrick, 1990)'
_diffrn_ambient_temperature 110(2)
_diffrn_measured_fraction_theta_full 0.984
_diffrn_measured_fraction_theta_max 0.985
_diffrn_measurement_device_type 'Rigaku Saturn CCD area deterctor'
_diffrn_measurement_method '\w scans'
_diffrn_radiation_monochromator graphite
_diffrn_radiation_source 'fine-focus sealed tube'
_diffrn_radiation_type MoK\a
_diffrn_radiation_wavelength 0.71073
_diffrn_reflns_av_R_equivalents 0.0375
_diffrn_reflns_av_sigmaI/netI 0.0355
_diffrn_reflns_limit_h_max 9
_diffrn_reflns_limit_h_min -9
_diffrn_reflns_limit_k_max 15
_diffrn_reflns_limit_k_min -15
_diffrn_reflns_limit_l_max 16
_diffrn_reflns_limit_l_min -17
_diffrn_reflns_number 16779
_diffrn_reflns_theta_full 25.00
_diffrn_reflns_theta_max 25.25
_diffrn_reflns_theta_min 1.69
_exptl_absorpt_coefficient_mu 0.118
_exptl_absorpt_correction_T_max 0.9871
_exptl_absorpt_correction_T_min 0.9499
_exptl_absorpt_correction_type multi-scan
_exptl_absorpt_process_details 'R. H. Blessing, Acta Cryst. 1995 A51, 33-38'
_exptl_crystal_colour Yellow
_exptl_crystal_density_diffrn 1.491
_exptl_crystal_density_method 'not measured'
_exptl_crystal_description Hexagon
_exptl_crystal_F_000 656
_exptl_crystal_size_max 0.44
_exptl_crystal_size_mid 0.33
_exptl_crystal_size_min 0.11
_refine_diff_density_max 0.285
_refine_diff_density_min -0.293
_refine_diff_density_rms 0.065
_refine_ls_extinction_method none
_refine_ls_goodness_of_fit_ref 1.209
_refine_ls_hydrogen_treatment mixed
_refine_ls_matrix_type full
_refine_ls_number_parameters 503
_refine_ls_number_reflns 5029
_refine_ls_number_restraints 0
_refine_ls_restrained_S_all 1.209
_refine_ls_R_factor_all 0.0792
_refine_ls_R_factor_gt 0.0721
_refine_ls_shift/su_max 0.000
_refine_ls_shift/su_mean 0.000
_refine_ls_structure_factor_coef Fsqd
_refine_ls_weighting_details 'calc w=1/[\s^2^(Fo^2^)+(0.0840P)^2^+0.8497P] where P=(Fo^2^+2Fc^2^)/3'
_refine_ls_weighting_scheme calc
_refine_ls_wR_factor_gt 0.1772
_refine_ls_wR_factor_ref 0.1831
_reflns_number_gt 4614
_reflns_number_total 5029
_reflns_threshold_expression >2sigma(I)
_cod_data_source_file c2ce26575c.txt
_cod_data_source_block NF-Pyridine(1:1)
_cod_depositor_comments
;
The following automatic conversions were performed:

'_symmetry_cell_setting' value 'Triclinic' changed to 'triclinic'
according to /home/saulius/struct/CIF-dictionaries/cif_core.dic
dictionary named 'cif_core.dic' version 2.4.2 from 2011-04-26.

Automatic conversion script
Id: cif_fix_values 1891 2012-01-12 08:04:46Z andrius 
;
_cod_original_cell_volume 1413.6(5)
_cod_original_sg_symbol_H-M 'P - 1'
_cod_database_code 7209107

loop_
_symmetry_equiv_pos_as_xyz
'x, y, z'
'-x, -y, -z'

loop_
_atom_site_label
_atom_site_type_symbol
_atom_site_fract_x
_atom_site_fract_y
_atom_site_fract_z
_atom_site_U_iso_or_equiv
_atom_site_adp_type
_atom_site_occupancy
_atom_site_symmetry_multiplicity
_atom_site_calc_flag
O6 O 0.4024(2) 0.38652(15) 0.24393(14) 0.0306(5) Uani 1 1 d
O9 O 0.8206(3) 0.33348(16) 0.49357(15) 0.0370(5) Uani 1 1 d
O10 O 0.9663(2) 0.68471(16) 0.71773(15) 0.0371(5) Uani 1 1 d
O7 O 0.2787(3) 0.18906(16) 0.12514(16) 0.0403(5) Uani 1 1 d
N8 N 0.9272(3) 0.49990(19) 0.61749(18) 0.0303(5) Uani 1 1 d
N7 N 0.7407(3) 0.50551(18) 0.49528(17) 0.0290(5) Uani 1 1 d
N6 N 0.6303(3) 0.46468(19) 0.41025(17) 0.0299(5) Uani 1 1 d
C15 C 0.9021(3) 0.6105(2) 0.6420(2) 0.0306(6) Uani 1 1 d
N5 N 0.2231(3) 0.2670(2) 0.10515(19) 0.0378(6) Uani 1 1 d
C14 C 0.8271(3) 0.4339(2) 0.5307(2) 0.0298(6) Uani 1 1 d
C13 C 0.5605(3) 0.5364(2) 0.3782(2) 0.0292(6) Uani 1 1 d
O8 O 0.1153(3) 0.25846(19) 0.03541(18) 0.0534(7) Uani 1 1 d
C11 C 0.2510(4) 0.4759(2) 0.1586(2) 0.0322(6) Uani 1 1 d
C16 C 0.7809(3) 0.6209(2) 0.5585(2) 0.0295(6) Uani 1 1 d
C10 C 0.3530(3) 0.5557(2) 0.2406(2) 0.0312(6) Uani 1 1 d
C12 C 0.2877(3) 0.3773(2) 0.1654(2) 0.0315(6) Uani 1 1 d
C9 C 0.4414(3) 0.4988(2) 0.2896(2) 0.0290(6) Uani 1 1 d
O1 O 0.0273(2) 0.88457(15) 0.24404(15) 0.0308(5) Uani 1 1 d
O3 O 0.2611(3) 0.76214(17) 0.05047(16) 0.0410(5) Uani 1 1 d
O5 O -0.4013(2) 1.17907(16) 0.69378(16) 0.0364(5) Uani 1 1 d
O2 O 0.1152(3) 0.68919(16) 0.13307(16) 0.0391(5) Uani 1 1 d
N3 N -0.2346(3) 1.00064(18) 0.48414(18) 0.0297(5) Uani 1 1 d
O4 O -0.2963(3) 0.82840(15) 0.49376(16) 0.0373(5) Uani 1 1 d
N4 N -0.3756(3) 0.99363(19) 0.60636(18) 0.0309(5) Uani 1 1 d
N2 N -0.1501(3) 0.96099(19) 0.40328(17) 0.0301(5) Uani 1 1 d
N1 N 0.1668(3) 0.76810(19) 0.11361(18) 0.0328(5) Uani 1 1 d
C5 C -0.0932(3) 1.0323(2) 0.3692(2) 0.0300(6) Uani 1 1 d
C7 C -0.3539(3) 1.1046(2) 0.6243(2) 0.0291(6) Uani 1 1 d
C6 C -0.3013(3) 0.9287(2) 0.5242(2) 0.0295(6) Uani 1 1 d
C4 C 0.1170(3) 0.8763(2) 0.1673(2) 0.0296(6) Uani 1 1 d
C1 C -0.0020(3) 0.9953(2) 0.2841(2) 0.0295(6) Uani 1 1 d
C2 C 0.0679(3) 1.0528(2) 0.2329(2) 0.0326(6) Uani 1 1 d
C8 C -0.2592(4) 1.1163(2) 0.5426(2) 0.0306(6) Uani 1 1 d
C3 C 0.1451(4) 0.9741(2) 0.1563(2) 0.0327(6) Uani 1 1 d
N10 N 0.5364(3) 0.0729(2) 0.26492(18) 0.0326(5) Uani 1 1 d
C22 C 0.5650(4) -0.0077(3) 0.1783(2) 0.0370(7) Uani 1 1 d
C26 C 0.5939(3) 0.1761(2) 0.2814(2) 0.0345(7) Uani 1 1 d
C23 C 0.6502(4) 0.0122(3) 0.1075(3) 0.0458(8) Uani 1 1 d
C25 C 0.6799(4) 0.2020(3) 0.2144(3) 0.0387(7) Uani 1 1 d
C24 C 0.7082(4) 0.1196(3) 0.1267(3) 0.0474(8) Uani 1 1 d
N9 N 0.8718(3) 0.5686(2) 0.25249(19) 0.0333(6) Uani 1 1 d
C20 C 0.7204(4) 0.7015(3) 0.2054(3) 0.0388(7) Uani 1 1 d
C21 C 0.8227(4) 0.6717(2) 0.2732(2) 0.0338(7) Uani 1 1 d
C17 C 0.8181(4) 0.4927(3) 0.1608(2) 0.0352(7) Uani 1 1 d
C18 C 0.7164(4) 0.5162(3) 0.0892(2) 0.0406(7) Uani 1 1 d
C19 C 0.6666(4) 0.6228(3) 0.1122(3) 0.0432(8) Uani 1 1 d
H4 H -0.429(4) 0.967(3) 0.659(3) 0.046(9) Uiso 1 1 d
H8 H 0.996(4) 0.471(3) 0.660(3) 0.051(10) Uiso 1 1 d
H11 H 0.169(4) 0.484(2) 0.107(2) 0.027(7) Uiso 1 1 d
H2 H 0.064(4) 1.130(3) 0.247(2) 0.033(8) Uiso 1 1 d
H22 H 0.524(4) -0.082(3) 0.173(3) 0.057(11) Uiso 1 1 d
H10 H 0.356(4) 0.630(3) 0.258(2) 0.035(8) Uiso 1 1 d
H13 H 0.575(3) 0.614(2) 0.409(2) 0.022(7) Uiso 1 1 d
H5 H -0.109(3) 1.112(2) 0.3984(19) 0.019(7) Uiso 1 1 d
H18 H 0.685(4) 0.458(3) 0.022(3) 0.041(9) Uiso 1 1 d
H16B H 0.829(4) 0.662(3) 0.518(2) 0.037(8) Uiso 1 1 d
H17 H 0.859(4) 0.420(3) 0.149(2) 0.038(8) Uiso 1 1 d
H8C H -0.325(4) 1.155(3) 0.506(2) 0.038(8) Uiso 1 1 d
H16A H 0.681(4) 0.653(3) 0.587(2) 0.035(8) Uiso 1 1 d
H21 H 0.863(4) 0.724(3) 0.340(2) 0.035(8) Uiso 1 1 d
H3 H 0.212(4) 0.984(3) 0.106(2) 0.036(8) Uiso 1 1 d
H26 H 0.565(4) 0.233(3) 0.347(2) 0.034(8) Uiso 1 1 d
H8B H -0.160(4) 1.157(3) 0.575(2) 0.041(9) Uiso 1 1 d
H20 H 0.682(4) 0.771(3) 0.227(3) 0.052(10) Uiso 1 1 d
H19 H 0.600(5) 0.641(3) 0.062(3) 0.060(11) Uiso 1 1 d
H24 H 0.777(5) 0.134(3) 0.078(3) 0.064(11) Uiso 1 1 d
H25 H 0.714(5) 0.276(3) 0.232(3) 0.055(10) Uiso 1 1 d
H23 H 0.672(5) -0.048(4) 0.047(3) 0.078(13) Uiso 1 1 d

loop_
_atom_site_aniso_label
_atom_site_aniso_U_11
_atom_site_aniso_U_22
_atom_site_aniso_U_33
_atom_site_aniso_U_23
_atom_site_aniso_U_13
_atom_site_aniso_U_12
O6 0.0350(10) 0.0240(10) 0.0322(11) 0.0108(8) -0.0003(8) 0.0015(8)
O9 0.0480(12) 0.0227(11) 0.0373(12) 0.0088(9) -0.0007(9) 0.0024(9)
O10 0.0390(11) 0.0274(11) 0.0388(12) 0.0065(9) -0.0015(9) -0.0013(9)
O7 0.0500(13) 0.0240(11) 0.0454(13) 0.0128(9) -0.0012(10) 0.0016(9)
N8 0.0332(12) 0.0249(13) 0.0322(13) 0.0102(10) 0.0021(10) 0.0033(10)
N7 0.0317(12) 0.0242(12) 0.0306(13) 0.0105(10) 0.0001(10) 0.0019(9)
N6 0.0300(12) 0.0285(13) 0.0314(13) 0.0111(10) 0.0042(10) 0.0000(9)
C15 0.0287(14) 0.0283(15) 0.0337(15) 0.0095(12) 0.0056(11) -0.0001(11)
N5 0.0438(14) 0.0310(14) 0.0362(14) 0.0113(11) -0.0005(11) -0.0016(11)
C14 0.0325(14) 0.0245(15) 0.0322(15) 0.0100(12) 0.0047(11) 0.0011(11)
C13 0.0315(14) 0.0267(15) 0.0315(15) 0.0125(12) 0.0063(11) -0.0008(11)
O8 0.0646(15) 0.0405(13) 0.0471(14) 0.0147(11) -0.0209(12) -0.0083(11)
C11 0.0357(15) 0.0310(15) 0.0324(15) 0.0150(12) 0.0024(12) 0.0012(12)
C16 0.0316(14) 0.0222(14) 0.0335(15) 0.0093(12) 0.0025(12) 0.0011(11)
C10 0.0376(15) 0.0219(15) 0.0350(16) 0.0109(12) 0.0056(12) 0.0008(12)
C12 0.0359(15) 0.0280(15) 0.0313(15) 0.0123(12) 0.0017(12) -0.0010(12)
C9 0.0304(14) 0.0227(14) 0.0352(15) 0.0112(12) 0.0078(11) 0.0005(11)
O1 0.0322(10) 0.0254(10) 0.0363(11) 0.0137(8) 0.0020(8) 0.0016(8)
O3 0.0500(13) 0.0357(12) 0.0390(12) 0.0124(9) 0.0155(10) 0.0071(10)
O5 0.0394(11) 0.0275(11) 0.0408(12) 0.0094(9) 0.0087(9) 0.0056(9)
O2 0.0494(12) 0.0254(11) 0.0454(13) 0.0158(9) 0.0082(10) 0.0031(9)
N3 0.0341(12) 0.0233(12) 0.0327(13) 0.0109(10) 0.0055(10) 0.0029(9)
O4 0.0503(12) 0.0215(11) 0.0393(12) 0.0100(9) 0.0066(9) 0.0018(9)
N4 0.0314(12) 0.0284(13) 0.0341(13) 0.0133(10) 0.0029(10) 0.0015(9)
N2 0.0294(12) 0.0298(13) 0.0313(13) 0.0121(10) 0.0016(10) 0.0030(10)
N1 0.0386(13) 0.0274(13) 0.0327(13) 0.0113(10) 0.0044(10) 0.0034(10)
C5 0.0271(14) 0.0258(15) 0.0370(16) 0.0124(12) -0.0013(11) 0.0034(11)
C7 0.0298(14) 0.0242(14) 0.0319(15) 0.0097(12) -0.0009(11) 0.0024(11)
C6 0.0323(14) 0.0251(15) 0.0302(15) 0.0106(11) -0.0012(11) 0.0006(11)
C4 0.0301(14) 0.0272(15) 0.0310(15) 0.0112(12) 0.0000(11) 0.0005(11)
C1 0.0292(14) 0.0251(14) 0.0349(15) 0.0130(12) -0.0001(11) 0.0038(11)
C2 0.0340(15) 0.0263(16) 0.0389(17) 0.0146(13) 0.0006(12) 0.0038(12)
C8 0.0327(15) 0.0219(14) 0.0366(16) 0.0104(12) 0.0025(12) 0.0016(11)
C3 0.0363(15) 0.0296(15) 0.0347(16) 0.0155(12) 0.0014(12) -0.0008(12)
N10 0.0338(13) 0.0306(13) 0.0356(13) 0.0148(11) 0.0038(10) 0.0005(10)
C22 0.0384(16) 0.0303(16) 0.0387(17) 0.0096(13) 0.0000(13) 0.0014(13)
C26 0.0331(15) 0.0308(16) 0.0380(17) 0.0123(13) -0.0016(12) 0.0012(12)
C23 0.0482(19) 0.049(2) 0.0362(18) 0.0092(15) 0.0082(14) 0.0110(15)
C25 0.0339(15) 0.0338(17) 0.054(2) 0.0224(15) 0.0047(14) -0.0010(13)
C24 0.0421(18) 0.061(2) 0.051(2) 0.0322(18) 0.0118(15) 0.0101(16)
N9 0.0341(13) 0.0293(13) 0.0378(14) 0.0142(11) 0.0029(10) 0.0007(10)
C20 0.0360(16) 0.0321(17) 0.0505(19) 0.0168(15) 0.0071(14) 0.0069(13)
C21 0.0369(15) 0.0293(16) 0.0329(16) 0.0079(13) 0.0071(12) -0.0014(12)
C17 0.0387(16) 0.0273(16) 0.0381(17) 0.0100(13) 0.0059(13) 0.0009(12)
C18 0.0426(17) 0.0388(18) 0.0335(17) 0.0065(14) -0.0001(13) -0.0044(14)
C19 0.0387(17) 0.049(2) 0.0461(19) 0.0245(16) -0.0009(14) 0.0004(14)

loop_
_atom_type_symbol
_atom_type_description
_atom_type_scat_dispersion_real
_atom_type_scat_dispersion_imag
_atom_type_scat_source
C C 0.0033 0.0016 'International Tables Vol C Tables 4.2.6.8 and 6.1.1.4'
H H 0.0000 0.0000 'International Tables Vol C Tables 4.2.6.8 and 6.1.1.4'
N N 0.0061 0.0033 'International Tables Vol C Tables 4.2.6.8 and 6.1.1.4'
O O 0.0106 0.0060 'International Tables Vol C Tables 4.2.6.8 and 6.1.1.4'

loop_
_geom_angle_atom_site_label_1
_geom_angle_atom_site_label_2
_geom_angle_atom_site_label_3
_geom_angle
C12 O6 C9 104.3(2)
C15 N8 C14 112.0(2)
C15 N8 H8 123(2)
C14 N8 H8 124(2)
N6 N7 C14 120.2(2)
N6 N7 C16 127.4(2)
C14 N7 C16 112.5(2)
C13 N6 N7 116.8(2)
O10 C15 N8 125.1(3)
O10 C15 C16 127.6(3)
N8 C15 C16 107.3(2)
O7 N5 O8 125.1(2)
O7 N5 C12 118.8(2)
O8 N5 C12 116.1(2)
O9 C14 N7 127.5(3)
O9 C14 N8 126.1(3)
N7 C14 N8 106.4(2)
N6 C13 C9 119.6(3)
N6 C13 H13 126.8(17)
C9 C13 H13 113.6(17)
C12 C11 C10 104.4(3)
C12 C11 H11 123.6(17)
C10 C11 H11 131.9(17)
N7 C16 C15 101.6(2)
N7 C16 H16B 110.7(17)
C15 C16 H16B 112.8(18)
N7 C16 H16A 108.1(18)
C15 C16 H16A 110.4(18)
H16B C16 H16A 113(2)
C9 C10 C11 106.9(3)
C9 C10 H10 127(2)
C11 C10 H10 126(2)
C11 C12 O6 113.5(3)
C11 C12 N5 130.6(3)
O6 C12 N5 115.9(2)
C10 C9 O6 110.8(2)
C10 C9 C13 131.2(3)
O6 C9 C13 117.9(2)
C4 O1 C1 104.5(2)
N2 N3 C6 120.3(2)
N2 N3 C8 127.6(2)
C6 N3 C8 112.1(2)
C7 N4 C6 112.4(2)
C7 N4 H4 120.2(18)
C6 N4 H4 126.8(18)
C5 N2 N3 117.0(2)
O2 N1 O3 125.1(2)
O2 N1 C4 119.0(2)
O3 N1 C4 115.9(2)
N2 C5 C1 119.5(3)
N2 C5 H5 123.5(16)
C1 C5 H5 117.1(16)
O5 C7 N4 125.5(3)
O5 C7 C8 127.0(3)
N4 C7 C8 107.5(2)
O4 C6 N4 126.3(3)
O4 C6 N3 127.1(3)
N4 C6 N3 106.6(2)
C3 C4 O1 113.1(3)
C3 C4 N1 131.2(3)
O1 C4 N1 115.7(2)
C2 C1 O1 110.6(2)
C2 C1 C5 130.9(3)
O1 C1 C5 118.4(2)
C1 C2 C3 106.4(3)
C1 C2 H2 125.8(19)
C3 C2 H2 127.8(19)
N3 C8 C7 101.4(2)
N3 C8 H8C 115.2(19)
C7 C8 H8C 107.9(19)
N3 C8 H8B 112(2)
C7 C8 H8B 108(2)
H8C C8 H8B 112(3)
C4 C3 C2 105.3(3)
C4 C3 H3 123.8(18)
C2 C3 H3 130.8(18)
C26 N10 C22 117.4(3)
N10 C22 C23 122.8(3)
N10 C22 H22 113(2)
C23 C22 H22 124(2)
N10 C26 C25 122.9(3)
N10 C26 H26 113.3(18)
C25 C26 H26 123.7(18)
C24 C23 C22 118.5(3)
C24 C23 H23 121(3)
C22 C23 H23 121(3)
C24 C25 C26 119.1(3)
C24 C25 H25 124(2)
C26 C25 H25 117(2)
C25 C24 C23 119.2(3)
C25 C24 H24 122(2)
C23 C24 H24 119(2)
C21 N9 C17 117.3(3)
C19 C20 C21 118.9(3)
C19 C20 H20 122(2)
C21 C20 H20 119(2)
N9 C21 C20 123.0(3)
N9 C21 H21 114.9(19)
C20 C21 H21 122.1(19)
N9 C17 C18 123.1(3)
N9 C17 H17 113.9(19)
C18 C17 H17 123.0(19)
C17 C18 C19 118.8(3)
C17 C18 H18 119.7(19)
C19 C18 H18 121.5(19)
C20 C19 C18 119.0(3)
C20 C19 H19 121(2)
C18 C19 H19 120(2)

loop_
_geom_bond_atom_site_label_1
_geom_bond_atom_site_label_2
_geom_bond_distance
O6 C12 1.354(3)
O6 C9 1.378(3)
O9 C14 1.212(3)
O10 C15 1.216(3)
O7 N5 1.227(3)
N8 C15 1.373(4)
N8 C14 1.391(4)
N8 H8 0.96(4)
N7 N6 1.365(3)
N7 C14 1.382(4)
N7 C16 1.450(3)
N6 C13 1.293(4)
C15 C16 1.516(4)
N5 O8 1.233(3)
N5 C12 1.433(4)
C13 C9 1.440(4)
C13 H13 0.94(3)
C11 C12 1.352(4)
C11 C10 1.425(4)
C11 H11 0.98(3)
C16 H16B 1.02(3)
C16 H16A 0.99(3)
C10 C9 1.357(4)
C10 H10 0.91(3)
O1 C4 1.360(3)
O1 C1 1.376(3)
O3 N1 1.236(3)
O5 C7 1.214(3)
O2 N1 1.230(3)
N3 N2 1.357(3)
N3 C6 1.388(4)
N3 C8 1.459(4)
O4 C6 1.215(3)
N4 C7 1.370(4)
N4 C6 1.386(4)
N4 H4 1.06(4)
N2 C5 1.288(4)
N1 C4 1.428(4)
C5 C1 1.437(4)
C5 H5 0.98(3)
C7 C8 1.519(4)
C4 C3 1.348(4)
C1 C2 1.372(4)
C2 C3 1.419(4)
C2 H2 0.95(3)
C8 H8C 0.98(3)
C8 H8B 0.95(4)
C3 H3 0.99(3)
N10 C26 1.339(4)
N10 C22 1.346(4)
C22 C23 1.383(5)
C22 H22 0.98(4)
C26 C25 1.378(4)
C26 H26 1.02(3)
C23 C24 1.383(5)
C23 H23 0.97(4)
C25 C24 1.366(5)
C25 H25 0.93(4)
C24 H24 1.01(4)
N9 C21 1.340(4)
N9 C17 1.341(4)
C20 C19 1.370(5)
C20 C21 1.379(4)
C20 H20 0.92(4)
C21 H21 0.97(3)
C17 C18 1.373(5)
C17 H17 0.97(3)
C18 C19 1.382(5)
C18 H18 0.99(3)
C19 H19 0.95(4)
